data_7119534
loop_
_publ_author_name
'Garc\'ia-Glez, Jorge'
'Amghouz, Zakariae'
'da Silva, Iv\'an'
'Ania, Conchi O.'
'Parra, Jos\'e B'
'Trobajo, Camino'
'Garc\'ia-Granda, Santiago'

_publ_section_title
;
 The ability of a fibrous titanium oxophosphate for nitrogen-adsorption
 above room temperature.
;
_journal_issue 14
_journal_name_full 'Chemical communications (Cambridge, England)'
_journal_page_first 2249
_journal_page_last 2251
_journal_paper_doi 10.1039/c6cc07518e
_journal_volume 53
_journal_year 2017
_chemical_formula_moiety 'O9 P2 Ti2'
_chemical_formula_sum 'O9 P2 Ti2'
_chemical_formula_weight 603.352
_space_group_IT_number 2
_symmetry_space_group_name_Hall '-P 1'
_symmetry_space_group_name_H-M 'P -1'
_cell_angle_alpha 74.5011(19)
_cell_angle_beta 76.1455(18)
_cell_angle_gamma 74.488(3)
_cell_formula_units_Z 4
_cell_length_a 5.08431(14)
_cell_length_b 8.61210(17)
_cell_length_c 9.6766(2)
_cell_volume 386.933(17)
_diffrn_measurement_device_type 'Panalytical X'Pert Pro'
_diffrn_radiation_type Cu\a~1~
_diffrn_radiation_wavelength 1.540596
_diffrn_source 'sealed X-ray tube'
_exptl_crystal_density_diffrn 2.58932
_pd_meas_scan_method cont
_pd_proc_ls_prof_R_factor 8.91293675
_pd_proc_ls_prof_wR_expected 4.99375429
_pd_proc_ls_prof_wR_factor 11.5654074
_pd_spec_mount_mode reflection
_refine_ls_goodness_of_fit_all 2.31597445
_refine_ls_R_factor_all 2.64843231
_refine_ls_shift/su_max 0.001
_cod_data_source_file c6cc07518e2.cif
_cod_data_source_block ro-TiP_HT
_cod_depositor_comments 'Adding full bibliography for 7119534.cif.'
_cod_original_cell_volume 386.932(17)
_cod_original_sg_symbol_H-M P-1
_cod_database_code 7119534

loop_
_symmetry_equiv_pos_as_xyz
'x, y, z '
'-x, -y, -z '

loop_
_atom_site_label
_atom_site_type_symbol
_atom_site_symmetry_multiplicity
_atom_site_fract_x
_atom_site_fract_y
_atom_site_fract_z
_atom_site_occupancy
_atom_site_B_iso_or_equiv
Ti1 Ti 2 0.2180(10) 0.7279(5) 0.3534(4) 1 1.47(5)
Ti2 Ti 2 0.6463(9) 0.8753(4) 0.8188(4) 1 1.47(5)
P1 P 2 0.6326(16) 0.6865(7) 0.5715(7) 1 1.47(5)
P2 P 2 0.8077(16) 0.7922(6) 0.1298(6) 1 1.47(5)
O1 O 2 0.633(3) 0.6864(14) 0.2415(13) 1 1.47(5)
O2 O 2 0.717(3) 0.9576(13) 0.1277(13) 1 1.47(5)
O3 O 2 0.373(3) 0.7235(14) 0.5190(13) 1 1.47(5)
O4 O 2 0.265(3) 0.4999(14) 0.3850(11) 1 1.47(5)
O5 O 2 0.108(3) 0.7306(14) 0.1722(13) 1 1.47(5)
O6 O 2 0.842(3) 0.7794(14) 0.4529(13) 1 1.47(5)
O7 O 2 0.808(3) 0.7698(13) 0.9778(12) 1 1.47(5)
O8 O 2 0.601(3) 0.7273(14) 0.7234(12) 1 1.47(5)
O9 O 2 0.836(3) 0.0116(15) 0.7081(14) 1 1.47(5)
